data_2233078
loop_
_publ_author_name
'Zhang, Jian-qiang'
'He, Qiu'
'Jiang, Qiang-hua'
'Mu, Hai-pin'
'Wan, Rong'

_publ_section_title
;
 2-Chloro-<i>N</i>-{3-cyano-1-[2,6-dichloro-4-(trifluoromethyl)phenyl]-1<i>H</i>-pyrazol-5-yl}acetamide
;
_journal_coeditor_code BH2393
_journal_issue 1
_journal_name_full 'Acta Crystallographica Section E'
_journal_page_first o104
_journal_paper_doi 10.1107/S1600536811052743
_journal_volume 68
_journal_year 2012
_chemical_formula_iupac 'C13 H6 Cl3 F3 N4 O'
_chemical_formula_moiety 'C13 H6 Cl3 F3 N4 O'
_chemical_formula_sum 'C13 H6 Cl3 F3 N4 O'
_chemical_formula_weight 397.57
_chemical_melting_point 483
_chemical_name_systematic
;
2-Chloro-<i>N</i>-{3-cyano-1-[2,6-dichloro-4-(trifluoromethyl)phenyl]-
1<i>H</i>-pyrazol-5-yl}acetamide
;
_space_group_IT_number 2
_symmetry_cell_setting triclinic
_symmetry_space_group_name_Hall '-P 1'
_symmetry_space_group_name_H-M 'P -1'
_atom_sites_solution_hydrogens geom
_atom_sites_solution_primary direct
_atom_sites_solution_secondary difmap
_cell_angle_alpha 69.77(3)
_cell_angle_beta 76.74(3)
_cell_angle_gamma 66.10(3)
_cell_formula_units_Z 2
_cell_length_a 8.4190(17)
_cell_length_b 9.2650(19)
_cell_length_c 11.944(2)
_cell_measurement_reflns_used 25
_cell_measurement_temperature 293(2)
_cell_measurement_theta_max 13
_cell_measurement_theta_min 9
_cell_volume 794.9(3)
_computing_cell_refinement 'CAD-4 Software (Enraf--Nonius, 1989)'
_computing_data_collection 'CAD-4 Software (Enraf--Nonius, 1989)'
_computing_data_reduction 'XCAD4 (Harms & Wocadlo, 1995)'
_computing_molecular_graphics 'SHELXTL (Sheldrick, 2008)'
_computing_publication_material 'SHELXL97 (Sheldrick, 2008)'
_computing_structure_refinement 'SHELXL97 (Sheldrick, 2008)'
_computing_structure_solution 'SHELXS97 (Sheldrick, 2008)'
_diffrn_ambient_temperature 293(2)
_diffrn_measured_fraction_theta_full 0.997
_diffrn_measured_fraction_theta_max 0.997
_diffrn_measurement_device_type 'Enraf--Nonius CAD-4'
_diffrn_measurement_method \w/2\q
_diffrn_radiation_monochromator graphite
_diffrn_radiation_source 'fine-focus sealed tube'
_diffrn_radiation_type MoK\a
_diffrn_radiation_wavelength 0.71073
_diffrn_reflns_av_R_equivalents 0.0298
_diffrn_reflns_av_sigmaI/netI 0.0309
_diffrn_reflns_limit_h_max 10
_diffrn_reflns_limit_h_min 0
_diffrn_reflns_limit_k_max 11
_diffrn_reflns_limit_k_min -10
_diffrn_reflns_limit_l_max 14
_diffrn_reflns_limit_l_min -14
_diffrn_reflns_number 3133
_diffrn_reflns_theta_full 25.39
_diffrn_reflns_theta_max 25.39
_diffrn_reflns_theta_min 1.83
_diffrn_standards_decay_% 1
_diffrn_standards_interval_count 200
_diffrn_standards_interval_time 120
_diffrn_standards_number 3
_exptl_absorpt_coefficient_mu 0.617
_exptl_absorpt_correction_T_max 0.8865
_exptl_absorpt_correction_T_min 0.8365
_exptl_absorpt_correction_type psi-scan
_exptl_absorpt_process_details '(North <i>et al.</i>, 1968)'
_exptl_crystal_colour colourless
_exptl_crystal_density_diffrn 1.661
_exptl_crystal_density_method 'not measured'
_exptl_crystal_description block
_exptl_crystal_F_000 396
_exptl_crystal_size_max 0.30
_exptl_crystal_size_mid 0.20
_exptl_crystal_size_min 0.20
_refine_diff_density_max 0.601
_refine_diff_density_min -0.580
_refine_ls_extinction_coef 0.195(13)
_refine_ls_extinction_expression Fc^*^=kFc[1+0.001xFc^2^\l^3^/sin(2\q)]^-1/4^
_refine_ls_extinction_method 'SHELXL97 (Sheldrick, 2008)'
_refine_ls_goodness_of_fit_ref 1.005
_refine_ls_hydrogen_treatment constr
_refine_ls_matrix_type full
_refine_ls_number_parameters 246
_refine_ls_number_reflns 2921
_refine_ls_number_restraints 0
_refine_ls_restrained_S_all 1.005
_refine_ls_R_factor_all 0.0686
_refine_ls_R_factor_gt 0.0527
_refine_ls_shift/su_max 0.000
_refine_ls_shift/su_mean 0.000
_refine_ls_structure_factor_coef Fsqd
_refine_ls_weighting_details 'calc w=1/[\s^2^(Fo^2^)+(0.1000P)^2^+0.3200P] where P=(Fo^2^+2Fc^2^)/3'
_refine_ls_weighting_scheme calc
_refine_ls_wR_factor_gt 0.1405
_refine_ls_wR_factor_ref 0.1553
_reflns_number_gt 2313
_reflns_number_total 2921
_reflns_threshold_expression I>2\s(I)
_cod_data_source_file bh2393.cif
_cod_data_source_block I
_cod_database_code 2233078
_cod_database_fobs_code 2233078

loop_
_symmetry_equiv_pos_as_xyz
'x, y, z'
'-x, -y, -z'

loop_
_atom_site_type_symbol
_atom_site_label
_atom_site_fract_x
_atom_site_fract_y
_atom_site_fract_z
_atom_site_U_iso_or_equiv
_atom_site_adp_type
_atom_site_calc_flag
_atom_site_refinement_flags
_atom_site_occupancy
_atom_site_symmetry_multiplicity
_atom_site_disorder_assembly
_atom_site_disorder_group
O O 0.3070(3) 0.0918(3) 0.0994(3) 0.0713(8) Uani d . 1 1 . .
Cl Cl1 0.20070(11) 0.26994(9) 0.46773(7) 0.0529(3) Uani d . 1 1 . .
Cl Cl2 0.04187(13) 0.81751(11) 0.09593(7) 0.0636(3) Uani d . 1 1 . .
Cl Cl3 0.66610(14) 0.09291(16) 0.24189(12) 0.0861(4) Uani d . 1 1 . .
N N1 0.0425(3) 0.4846(3) 0.2382(2) 0.0414(6) Uani d . 1 1 . .
C C1 0.1882(4) 0.4703(3) 0.3992(3) 0.0380(6) Uani d . 1 1 . .
N N2 -0.1343(3) 0.5475(3) 0.2373(2) 0.0462(6) Uani d . 1 1 . .
C C2 0.2458(4) 0.5460(4) 0.4546(3) 0.0444(7) Uani d . 1 1 . .
H H2B 0.2910 0.4894 0.5282 0.053 Uiso calc R 1 1 . .
C C3 0.2352(4) 0.7066(4) 0.3993(3) 0.0480(7) Uani d . 1 1 A .
N N3 -0.4748(4) 0.5210(5) 0.1439(4) 0.0816(11) Uani d . 1 1 . .
N N4 0.3004(3) 0.2913(4) 0.1692(3) 0.0510(7) Uani d . 1 1 . .
H H4A 0.3625 0.3317 0.1884 0.061 Uiso calc R 1 1 . .
C C4 0.1707(4) 0.7917(4) 0.2891(3) 0.0482(7) Uani d . 1 1 . .
H H4B 0.1657 0.8996 0.2520 0.058 Uiso calc R 1 1 . .
C C5 0.1144(4) 0.7150(4) 0.2353(3) 0.0431(7) Uani d . 1 1 . .
C C6 0.1175(3) 0.5552(3) 0.2906(2) 0.0371(6) Uani d . 1 1 . .
C C7 0.2921(6) 0.7937(5) 0.4592(5) 0.0759(12) Uani d . 1 1 . .
C C8 -0.1616(4) 0.4631(4) 0.1792(3) 0.0468(7) Uani d . 1 1 . .
C C9 -0.0098(4) 0.3489(4) 0.1413(3) 0.0504(8) Uani d . 1 1 . .
H H9A 0.0011 0.2764 0.0998 0.060 Uiso calc R 1 1 . .
C C10 0.1202(4) 0.3680(4) 0.1793(3) 0.0419(7) Uani d . 1 1 . .
C C11 -0.3373(5) 0.4970(5) 0.1602(3) 0.0597(9) Uani d . 1 1 . .
C C12 0.3826(4) 0.1554(4) 0.1304(3) 0.0511(8) Uani d . 1 1 . .
C C13 0.5789(5) 0.0841(6) 0.1261(4) 0.0791(13) Uani d . 1 1 . .
H H13A 0.6268 0.1419 0.0503 0.095 Uiso calc R 1 1 . .
H H13B 0.6178 -0.0302 0.1271 0.095 Uiso calc R 1 1 . .
F F1 0.193(2) 0.9401(14) 0.447(3) 0.155(10) Uani d P 0.59(2) 1 A 1
F F2 0.4449(12) 0.8100(17) 0.3936(8) 0.104(3) Uani d P 0.59(2) 1 A 1
F F3 0.3470(18) 0.7085(13) 0.5612(6) 0.111(4) Uani d P 0.59(2) 1 A 1
F F1' 0.1496(12) 0.851(3) 0.5471(17) 0.111(6) Uani d P 0.41(2) 1 A 2
F F2' 0.327(6) 0.913(4) 0.4027(11) 0.169(13) Uani d P 0.41(2) 1 A 2
F F3' 0.3932(17) 0.6929(17) 0.5431(17) 0.135(8) Uani d P 0.41(2) 1 A 2

loop_
_atom_site_aniso_label
_atom_site_aniso_U_11
_atom_site_aniso_U_22
_atom_site_aniso_U_33
_atom_site_aniso_U_12
_atom_site_aniso_U_13
_atom_site_aniso_U_23
O 0.0581(15) 0.0791(18) 0.097(2) -0.0240(13) -0.0006(14) -0.0539(16)
Cl1 0.0595(5) 0.0366(4) 0.0579(5) -0.0150(3) -0.0143(4) -0.0052(3)
Cl2 0.0760(6) 0.0575(5) 0.0474(5) -0.0184(4) -0.0215(4) 0.0000(4)
Cl3 0.0623(6) 0.0942(8) 0.1011(8) -0.0006(5) -0.0307(6) -0.0455(7)
N1 0.0354(13) 0.0464(14) 0.0460(13) -0.0133(11) -0.0082(10) -0.0167(11)
C1 0.0340(14) 0.0352(14) 0.0432(15) -0.0093(11) -0.0075(11) -0.0105(12)
N2 0.0336(13) 0.0546(15) 0.0508(15) -0.0133(11) -0.0082(11) -0.0159(12)
C2 0.0419(16) 0.0485(17) 0.0454(16) -0.0113(13) -0.0148(13) -0.0157(13)
C3 0.0396(16) 0.0499(18) 0.0607(19) -0.0134(14) -0.0091(14) -0.0236(15)
N3 0.0492(19) 0.114(3) 0.097(3) -0.0287(19) -0.0217(17) -0.040(2)
N4 0.0399(14) 0.0645(17) 0.0633(17) -0.0206(12) -0.0029(12) -0.0346(14)
C4 0.0478(18) 0.0361(15) 0.0593(19) -0.0151(13) -0.0093(14) -0.0093(13)
C5 0.0390(15) 0.0418(16) 0.0433(15) -0.0090(12) -0.0095(12) -0.0089(12)
C6 0.0320(14) 0.0402(15) 0.0407(15) -0.0103(11) -0.0059(11) -0.0150(12)
C7 0.075(3) 0.058(2) 0.112(4) -0.018(2) -0.040(3) -0.031(2)
C8 0.0410(17) 0.0599(19) 0.0465(16) -0.0212(14) -0.0118(13) -0.0149(14)
C9 0.0486(18) 0.063(2) 0.0535(18) -0.0246(15) -0.0079(14) -0.0256(15)
C10 0.0407(16) 0.0487(16) 0.0420(15) -0.0174(13) -0.0047(12) -0.0174(13)
C11 0.053(2) 0.077(2) 0.058(2) -0.0258(18) -0.0128(16) -0.0231(18)
C12 0.0449(18) 0.063(2) 0.0556(19) -0.0200(16) 0.0018(14) -0.0334(16)
C13 0.044(2) 0.116(4) 0.095(3) -0.013(2) -0.0016(19) -0.072(3)
F1 0.120(7) 0.087(7) 0.31(3) 0.014(6) -0.107(12) -0.124(12)
F2 0.106(6) 0.127(7) 0.122(5) -0.082(5) -0.039(4) -0.020(5)
F3 0.200(10) 0.138(7) 0.059(4) -0.118(8) -0.023(4) -0.027(4)
F1' 0.075(5) 0.149(12) 0.155(11) -0.020(6) -0.009(5) -0.124(10)
F2' 0.35(4) 0.16(2) 0.100(7) -0.21(3) -0.044(17) -0.007(11)
F3' 0.074(5) 0.128(9) 0.230(19) 0.043(7) -0.106(8) -0.119(12)

loop_
_atom_type_symbol
_atom_type_description
_atom_type_scat_dispersion_real
_atom_type_scat_dispersion_imag
_atom_type_scat_source
C C 0.0033 0.0016 'International Tables Vol C Tables 4.2.6.8 and 6.1.1.4'
H H 0.0000 0.0000 'International Tables Vol C Tables 4.2.6.8 and 6.1.1.4'
N N 0.0061 0.0033 'International Tables Vol C Tables 4.2.6.8 and 6.1.1.4'
O O 0.0106 0.0060 'International Tables Vol C Tables 4.2.6.8 and 6.1.1.4'
F F 0.0171 0.0103 'International Tables Vol C Tables 4.2.6.8 and 6.1.1.4'
Cl Cl 0.1484 0.1585 'International Tables Vol C Tables 4.2.6.8 and 6.1.1.4'

loop_
_geom_angle_atom_site_label_1
_geom_angle_atom_site_label_2
_geom_angle_atom_site_label_3
_geom_angle
C10 N1 N2 111.9(2)
C10 N1 C6 130.1(2)
N2 N1 C6 117.8(2)
C2 C1 C6 120.8(3)
C2 C1 Cl1 119.3(2)
C6 C1 Cl1 119.9(2)
C8 N2 N1 103.3(2)
C3 C2 C1 119.0(3)
C3 C2 H2B 120.5
C1 C2 H2B 120.5
C2 C3 C4 121.2(3)
C2 C3 C7 120.2(3)
C4 C3 C7 118.6(3)
C12 N4 C10 122.7(3)
C12 N4 H4A 118.6
C10 N4 H4A 118.6
C5 C4 C3 119.0(3)
C5 C4 H4B 120.5
C3 C4 H4B 120.5
C4 C5 C6 121.2(3)
C4 C5 Cl2 119.2(2)
C6 C5 Cl2 119.6(2)
C1 C6 C5 118.7(3)
C1 C6 N1 121.4(3)
C5 C6 N1 119.8(3)
F1 C7 F2 102.2(9)
F1 C7 F3 118.1(10)
F3 C7 F2 100.1(6)
F2' C7 F1' 103.7(13)
F3' C7 F1' 91.6(9)
F2' C7 F3' 114.9(16)
F1 C7 C3 112.7(5)
F2 C7 C3 106.0(6)
F3 C7 C3 115.0(5)
F1' C7 C3 107.6(5)
F2' C7 C3 120.9(7)
F3' C7 C3 113.0(7)
N2 C8 C9 113.8(3)
N2 C8 C11 119.2(3)
C9 C8 C11 127.1(3)
C10 C9 C8 103.8(3)
C10 C9 H9A 128.1
C8 C9 H9A 128.1
N1 C10 C9 107.2(3)
N1 C10 N4 120.4(3)
C9 C10 N4 132.4(3)
N3 C11 C8 178.4(4)
O C12 N4 123.4(3)
O C12 C13 120.0(3)
N4 C12 C13 116.7(3)
C12 C13 Cl3 115.8(2)
C12 C13 H13A 108.3
Cl3 C13 H13A 108.3
C12 C13 H13B 108.3
Cl3 C13 H13B 108.3
H13A C13 H13B 107.4

loop_
_geom_bond_atom_site_label_1
_geom_bond_atom_site_label_2
_geom_bond_distance
O C12 1.205(4)
Cl1 C1 1.720(3)
Cl2 C5 1.717(3)
Cl3 C13 1.747(4)
N1 C10 1.353(4)
N1 N2 1.362(3)
N1 C6 1.420(4)
C1 C2 1.382(4)
C1 C6 1.387(4)
N2 C8 1.319(4)
C2 C3 1.378(5)
C2 H2B 0.9300
C3 C4 1.383(5)
C3 C7 1.504(5)
N3 C11 1.137(5)
N4 C12 1.353(4)
N4 C10 1.387(4)
N4 H4A 0.8600
C4 C5 1.368(4)
C4 H4B 0.9300
C5 C6 1.390(4)
C7 F2' 1.192(11)
C7 F1 1.249(8)
C7 F3 1.273(9)
C7 F3' 1.304(13)
C7 F2 1.381(9)
C7 F1' 1.454(11)
C8 C9 1.389(5)
C8 C11 1.437(4)
C9 C10 1.369(4)
C9 H9A 0.9300
C12 C13 1.506(5)
C13 H13A 0.9700
C13 H13B 0.9700

loop_
_geom_hbond_atom_site_label_D
_geom_hbond_atom_site_label_H
_geom_hbond_atom_site_label_A
_geom_hbond_site_symmetry_A
_geom_hbond_distance_DH
_geom_hbond_distance_HA
_geom_hbond_distance_DA
_geom_hbond_angle_DHA
_geom_hbond_publ_flag
N4 H4A N3 1_655 0.8600 2.4900 3.280(5) 153.00 yes
C4 H4B O 1_565 0.9300 2.5300 3.349(5) 148.00 yes

loop_
_geom_torsion_atom_site_label_1
_geom_torsion_atom_site_label_2
_geom_torsion_atom_site_label_3
_geom_torsion_atom_site_label_4
_geom_torsion
C10 N1 N2 C8 1.6(3)
C6 N1 N2 C8 177.3(3)
C6 C1 C2 C3 -1.3(4)
Cl1 C1 C2 C3 -179.9(2)
C1 C2 C3 C4 -1.0(5)
C1 C2 C3 C7 178.2(3)
C2 C3 C4 C5 0.9(5)
C7 C3 C4 C5 -178.3(3)
C3 C4 C5 C6 1.4(5)
C3 C4 C5 Cl2 -177.6(2)
C2 C1 C6 C5 3.5(4)
Cl1 C1 C6 C5 -177.8(2)
C2 C1 C6 N1 -173.9(2)
Cl1 C1 C6 N1 4.8(4)
C4 C5 C6 C1 -3.6(4)
Cl2 C5 C6 C1 175.4(2)
C4 C5 C6 N1 173.8(3)
Cl2 C5 C6 N1 -7.1(4)
C10 N1 C6 C1 -76.2(4)
N2 N1 C6 C1 109.0(3)
C10 N1 C6 C5 106.4(4)
N2 N1 C6 C5 -68.3(3)
C2 C3 C7 F2' 161(3)
C4 C3 C7 F2' -20(3)
C2 C3 C7 F1 -139.8(16)
C4 C3 C7 F1 39.4(16)
C2 C3 C7 F3 -0.4(9)
C4 C3 C7 F3 178.8(8)
C2 C3 C7 F3' 18.7(11)
C4 C3 C7 F3' -162.0(10)
C2 C3 C7 F2 109.2(6)
C4 C3 C7 F2 -71.6(6)
C2 C3 C7 F1' -80.8(11)
C4 C3 C7 F1' 98.4(11)
N1 N2 C8 C9 -0.6(4)
N1 N2 C8 C11 -179.8(3)
N2 C8 C9 C10 -0.6(4)
C11 C8 C9 C10 178.6(3)
N2 N1 C10 C9 -2.0(3)
C6 N1 C10 C9 -177.0(3)
N2 N1 C10 N4 179.1(3)
C6 N1 C10 N4 4.0(5)
C8 C9 C10 N1 1.5(4)
C8 C9 C10 N4 -179.8(3)
C12 N4 C10 N1 168.1(3)
C12 N4 C10 C9 -10.5(6)
C10 N4 C12 O 1.4(6)
C10 N4 C12 C13 -179.0(3)
O C12 C13 Cl3 -143.6(4)
N4 C12 C13 Cl3 36.7(5)
